data_9010719
loop_
_publ_author_name
'Chiari, G.'
'Giustetto, R.'
'Ricchiardi, G.'

_publ_section_title
;
 Crystal structure refinements of palygorskite and Maya Blue from molecular
 modeling and powder synchrotron diffraction
 Sample: MP (3 cells+indigo)
;
_journal_name_full 'European Journal of Mineralogy'
_journal_page_first 21
_journal_page_last 33
_journal_paper_doi 10.1127/0935-1221/2003/0015-0021
_journal_volume 15
_journal_year 2003
_chemical_formula_sum 'C2.16 H26.5 Mg6 N0.27 O45.65 Si12'
_chemical_name_common 'Maya Blue'
_space_group_IT_number 12
_symmetry_space_group_name_Hall '-C 2y'
_symmetry_space_group_name_H-M 'C 1 2/m 1'
_cell_angle_alpha 90
_cell_angle_beta 107.06
_cell_angle_gamma 90
_cell_formula_units_Z 4
_cell_length_a 13.410
_cell_length_b 17.891
_cell_length_c 15.740
_cell_volume 3610.149
_cod_data_source_file 06346.cif
_cod_data_source_block global
_cod_original_formula_sum 'Si12 Mg6 O45.65 C2.16 N.27 H26.5'
_cod_database_code 9010719

loop_
_symmetry_equiv_pos_as_xyz
x,y,z
1/2+x,1/2+y,z
x,-y,z
1/2+x,1/2-y,z
-x,y,-z
1/2-x,1/2+y,-z
-x,-y,-z
1/2-x,1/2-y,-z

loop_
_atom_site_label
_atom_site_fract_x
_atom_site_fract_y
_atom_site_fract_z
_atom_site_occupancy
_atom_site_type_symbol
_atom_site_attached_hydrogens
Si1 0.71400 0.41300 0.32500 1.00000 Si 0
Si1* 0.27200 0.41300 0.01300 1.00000 Si 0
Si1** 0.71400 0.41300 0.65900 1.00000 Si 0
Si2 0.70500 0.33333 0.49400 1.00000 Si 0
Si2* 0.27300 0.33333 0.84400 1.00000 Si 0
Si2** 0.70500 0.33333 0.82700 1.00000 Si 0
Mg2 0.50000 0.41600 0.50000 1.00000 Mg 0
Mg2* 0.50000 0.41600 0.83333 1.00000 Mg 0
Mg3 0.50000 0.34000 0.00000 1.00000 Mg 0
Mg3* 0.50000 0.34000 0.66667 1.00000 Mg 0
O-H 0.42400 0.50000 0.53900 1.00000 O 1
O-H' 0.57100 0.50000 0.80500 1.00000 O 0
O-H'' 0.42400 0.50000 0.87300 1.00000 O 0
O1 0.58700 0.41000 0.28700 1.00000 O 0
O1* 0.39900 0.41000 0.05000 1.00000 O 0
O1** 0.58700 0.41000 0.62100 1.00000 O 0
O2 0.58000 0.34700 0.46700 1.00000 O 0
O2* 0.39800 0.34700 0.87100 1.00000 O 0
O2** 0.58000 0.34700 0.80000 1.00000 O 0
Wat1 0.58400 0.24500 0.64800 1.00000 O 2
Wat1* 0.38300 0.24500 0.68600 1.00000 O 2
Wat1** 0.58400 0.24500 0.98200 1.00000 O 2
O3 0.24300 0.50000 0.00400 1.00000 O 0
O3* 0.75100 0.50000 0.67100 1.00000 O 0
O3** 0.24300 0.50000 0.67100 1.00000 O 0
O4 0.25000 0.75000 0.50000 1.00000 O 0
O4* 0.25000 0.75000 0.83333 1.00000 O 0
O4** 0.25000 0.75000 0.83333 1.00000 O 0
O5 0.74200 0.37200 0.41800 1.00000 O 0
O5* 0.23900 0.37200 0.92000 1.00000 O 0
O5** 0.74200 0.37200 0.75100 1.00000 O 0
O6 0.75400 0.36800 0.58900 1.00000 O 0
O6* 0.22800 0.36800 0.74900 1.00000 O 0
O6** 0.75400 0.36800 0.92200 1.00000 O 0
WatZ1 0.50000 0.15500 0.50000 0.73000 O 2
WatZ1* 0.50000 0.15500 0.83333 0.73000 O 2
WatZ2 0.50000 0.08400 0.00000 0.73000 O 2
WatZ2* 0.50000 0.08400 0.66667 0.73000 O 2
C1 0.00170 0.50000 0.45490 0.27000 C 0
C2 0.00360 0.57470 0.40130 0.13500 C 0
C3 0.00680 0.54360 0.31400 0.27000 C 0
C4 0.00970 0.58060 0.23490 0.27000 C 0
C5 0.01240 0.53760 0.16160 0.27000 C 0
N1 0.00360 0.43670 0.40140 0.13500 N 0
Oin 0.00290 0.64130 0.42180 0.13500 O 0

loop_
_cod_changelog_entry_id
_cod_changelog_entry_author
_cod_changelog_entry_date
_cod_changelog_entry_text
1
;cod-tools version 3.8.0
Id: cif_guess_AMCSD_atom_types 9581 2023-05-17 12:35:41Z saulius
;
2023-05-18T11:41:18+03:00
;Derived atom types and hydrogen counts
from atom names that follow the AMCSD naming convention
(Wat == water, O-H == hydroxyl).
;

_cod_duplicate_entry 9005569
